data_9002344
loop_
_publ_author_name
'Burns, P. C.'
'Pluth, J. J.'
'Smith, J. V.'
'Eng, P.'
'Steele, I. M.'
'Housley, R. M.'

_publ_section_title
;
 Quetzalcoatlite: New octahedral-tetrahedral structure from 2x2x40 micron
 crystal at the Advanced Photon Source-GSE-CARS Facility
;
_journal_name_full 'American Mineralogist'
_journal_page_first 604
_journal_page_last 607
_journal_volume 85
_journal_year 2000
_chemical_formula_sum 'Ag0.24 Cl0.84 Cu3 H6 O18 Pb0.3 Te2 Zn6'
_chemical_name_mineral Quetzalcoatlite
_space_group_IT_number 162
_symmetry_space_group_name_Hall '-P 3 2'
_symmetry_space_group_name_H-M 'P -3 1 m'
_cell_angle_alpha 90
_cell_angle_beta 90
_cell_angle_gamma 120
_cell_formula_units_Z 1
_cell_length_a 10.145
_cell_length_b 10.145
_cell_length_c 4.9925
_cell_volume 444.993
_database_code_amcsd 0002428
_exptl_crystal_density_diffrn 4.665
_cod_original_formula_sum 'Te2 Zn6 Cu3 O18 Ag.24 Pb.3 Cl.84 H6'
_cod_database_code 9002344

loop_
_space_group_symop_operation_xyz
x,y,z
x-y,-y,z
y,-x+y,-z
-y,-x,-z
-x+y,-x,z
-x,-x+y,z
-x,-y,-z
-x+y,y,-z
-y,x-y,z
y,x,z
x-y,x,-z
x,x-y,-z

loop_
_atom_site_label
_atom_site_fract_x
_atom_site_fract_y
_atom_site_fract_z
_atom_site_occupancy
_atom_site_U_iso_or_equiv
_atom_site_type_symbol
_atom_site_attached_hydrogens
Te 0.33333 0.66667 0.50000 1.00000 0.00950 Te 0
Zn 0.20371 0.40740 0.00000 1.00000 0.01400 Zn 0
Cu 0.50000 0.00000 0.50000 1.00000 0.01800 Cu 0
O 0.35080 0.51900 0.28500 1.00000 0.01430 O 0
O-H 0.00000 0.27720 0.15800 1.00000 0.02900 O 1
Ag 0.00000 0.00000 0.00000 0.24000 0.05940 Ag 0
Pb 0.00000 0.00000 0.00000 0.30000 0.05940 Pb 0
Cl 0.00000 0.00000 0.50000 0.84000 0.02110 Cl 0

loop_
_cod_changelog_entry_id
_cod_changelog_entry_author
_cod_changelog_entry_date
_cod_changelog_entry_text
1
;cod-tools version 3.8.0
Id: cif_guess_AMCSD_atom_types 9574 2023-05-10 09:00:05Z saulius
;
2023-05-10T18:48:01+03:00
;Derived atom types and hydrogen counts
from atom names that follow the AMCSD naming convention
(Wat == water, O-H == hydroxyl).
;

loop_
_cod_related_entry_id
_cod_related_entry_database
_cod_related_entry_code
1 AMCSD 0002428
